data_7101516
loop_
_publ_author_name
'Masami Sakamoto'
'Tsutomu Fujita'
'Yoshio Kasashima'
'Hiroya Kawanishi'
'Takashi Mino'

_publ_section_title
;
Photochemical asymmetric synthesis of quartenary
chiral carbons using chiral-memory effect on beta-hydrogen abstraction
by thiocarbonyl group
;
_journal_issue 44
_journal_name_full 'Chemical Communications'
_journal_paper_doi 10.1039/b608513j
_journal_year 2006
_chemical_formula_sum 'C22 H19 N O S'
_chemical_formula_weight 345.44
_chemical_name_systematic
;
?
;
_space_group_IT_number 19
_symmetry_cell_setting orthorhombic
_symmetry_space_group_name_Hall 'P 2ac 2ab'
_symmetry_space_group_name_H-M 'P 21 21 21'
_atom_sites_solution_hydrogens geom
_atom_sites_solution_primary direct
_atom_sites_solution_secondary difmap
_audit_creation_method SHELXL-97
_cell_angle_alpha 90.00
_cell_angle_beta 90.00
_cell_angle_gamma 90.00
_cell_formula_units_Z 4
_cell_length_a 6.126(3)
_cell_length_b 9.050(4)
_cell_length_c 32.991(11)
_cell_measurement_reflns_used 22
_cell_measurement_temperature 298(2)
_cell_measurement_theta_max 140
_cell_measurement_theta_min 3
_cell_volume 1829.0(13)
_computing_cell_refinement 'Bruker FRAMBO'
_computing_data_collection 'Bruker FRAMBO'
_computing_data_reduction 'Bruker SAINT'
_computing_molecular_graphics 'Bruker SHELXTL'
_computing_publication_material 'Bruker SHELXTL'
_computing_structure_refinement 'SHELXL-97 (Sheldrick, 1997)'
_computing_structure_solution 'SHELXS-97 (Sheldrick, 1990)'
_diffrn_ambient_temperature 298(2)
_diffrn_measured_fraction_theta_full 1.000
_diffrn_measured_fraction_theta_max 1.000
_diffrn_measurement_device_type 'multiwire proportional'
_diffrn_measurement_method 'phi and omega scans'
_diffrn_radiation_monochromator graphite
_diffrn_radiation_source 'fine-focus sealed tube'
_diffrn_radiation_type CuK\a
_diffrn_radiation_wavelength 1.54178
_diffrn_reflns_av_R_equivalents 0.0000
_diffrn_reflns_av_sigmaI/netI 0.0266
_diffrn_reflns_limit_h_max 7
_diffrn_reflns_limit_h_min 0
_diffrn_reflns_limit_k_max 11
_diffrn_reflns_limit_k_min 0
_diffrn_reflns_limit_l_max 40
_diffrn_reflns_limit_l_min 0
_diffrn_reflns_number 2052
_diffrn_reflns_theta_full 70.10
_diffrn_reflns_theta_max 70.10
_diffrn_reflns_theta_min 2.68
_exptl_absorpt_coefficient_mu 1.627
_exptl_absorpt_correction_T_max 0.8543
_exptl_absorpt_correction_T_min 0.5998
_exptl_absorpt_correction_type none
_exptl_crystal_colour yellow
_exptl_crystal_density_diffrn 1.255
_exptl_crystal_density_method 'not measured'
_exptl_crystal_description needle
_exptl_crystal_F_000 728
_exptl_crystal_size_max 0.35
_exptl_crystal_size_mid 0.20
_exptl_crystal_size_min 0.10
_refine_diff_density_max 0.178
_refine_diff_density_min -0.290
_refine_diff_density_rms 0.058
_refine_ls_abs_structure_details 'Flack H D (1983), Acta Cryst. A39, 876-881'
_refine_ls_abs_structure_Flack -0.02(4)
_refine_ls_extinction_method none
_refine_ls_goodness_of_fit_ref 0.670
_refine_ls_hydrogen_treatment constr
_refine_ls_matrix_type full
_refine_ls_number_parameters 227
_refine_ls_number_reflns 2052
_refine_ls_number_restraints 0
_refine_ls_restrained_S_all 0.670
_refine_ls_R_factor_all 0.0544
_refine_ls_R_factor_gt 0.0440
_refine_ls_shift/su_max 0.000
_refine_ls_shift/su_mean 0.000
_refine_ls_structure_factor_coef Fsqd
_refine_ls_weighting_details 'calc w=1/[\s^2^(Fo^2^)+(0.1561P)^2^+0.6781P] where P=(Fo^2^+2Fc^2^)/3'
_refine_ls_weighting_scheme calc
_refine_ls_wR_factor_gt 0.1187
_refine_ls_wR_factor_ref 0.1392
_reflns_number_gt 1732
_reflns_number_total 2052
_reflns_threshold_expression >2sigma(I)
_cod_data_source_file b608513j.txt
_cod_depositor_comments
;
The following automatic conversions were performed:
'_symmetry_cell_setting' value 'Orthorhombic' changed to 'orthorhombic'
according to '/home/saulius/struct/CIF-dictionaries/cif_core.dic'
dictionary named 'cif_core.dic' version 2.4.1 from 2010-06-29.

Automatic conversion script
Id: cif_fix_enum 1527 2010-12-29 10:47:43Z saulius 
;
_cod_original_sg_symbol_H-M P2(1)2(1)2(1)
_cod_database_code 7101516

loop_
_symmetry_equiv_pos_as_xyz
'x, y, z'
'-x+1/2, -y, z+1/2'
'-x, y+1/2, -z+1/2'
'x+1/2, -y+1/2, -z'

loop_
_atom_site_label
_atom_site_type_symbol
_atom_site_fract_x
_atom_site_fract_y
_atom_site_fract_z
_atom_site_U_iso_or_equiv
_atom_site_adp_type
_atom_site_occupancy
_atom_site_symmetry_multiplicity
_atom_site_calc_flag
_atom_site_refinement_flags
S1 S -0.19482(15) 0.29065(11) 0.13783(3) 0.0585(3) Uani 1 1 d .
O1 O 0.4736(4) 0.5348(3) 0.08835(7) 0.0542(6) Uani 1 1 d .
N1 N 0.1421(4) 0.4372(3) 0.10561(7) 0.0404(6) Uani 1 1 d .
C2 C 0.0911(5) 0.4635(4) 0.17833(8) 0.0429(7) Uani 1 1 d .
C8 C 0.3023(5) 0.5508(3) 0.10592(7) 0.0386(6) Uani 1 1 d .
C17 C 0.1249(5) 0.4403(3) 0.03029(8) 0.0414(7) Uani 1 1 d .
C7 C 0.2982(6) 0.4280(5) 0.19266(9) 0.0547(9) Uani 1 1 d .
H7 H 0.3911 0.3689 0.1774 0.066 Uiso 1 1 calc R
C9 C 0.2441(5) 0.6937(3) 0.12536(7) 0.0384(7) Uani 1 1 d .
C10 C 0.0372(6) 0.7562(3) 0.12074(9) 0.0465(7) Uani 1 1 d .
H10 H -0.0715 0.7055 0.1068 0.056 Uiso 1 1 calc R
C18 C -0.0524(6) 0.5311(4) 0.02281(9) 0.0497(8) Uani 1 1 d .
H18 H -0.1669 0.5349 0.0413 0.060 Uiso 1 1 calc R
C1 C 0.0166(5) 0.4031(3) 0.13874(9) 0.0398(6) Uani 1 1 d .
C19 C -0.0608(7) 0.6166(4) -0.01206(10) 0.0568(9) Uani 1 1 d .
H19 H -0.1795 0.6785 -0.0166 0.068 Uiso 1 1 calc R
C15 C 0.1256(6) 0.3437(3) 0.06787(8) 0.0459(7) Uani 1 1 d .
H15 H -0.0171 0.2948 0.0689 0.055 Uiso 1 1 calc R
C14 C 0.4038(6) 0.7704(4) 0.14646(9) 0.0533(8) Uani 1 1 d .
H14 H 0.5429 0.7305 0.1492 0.064 Uiso 1 1 calc R
C3 C -0.0449(7) 0.5511(4) 0.20179(9) 0.0582(10) Uani 1 1 d .
H3 H -0.1858 0.5714 0.1929 0.070 Uiso 1 1 calc R
C16 C 0.2953(8) 0.2225(4) 0.06918(10) 0.0636(10) Uani 1 1 d .
H16A H 0.4385 0.2656 0.0698 0.095 Uiso 1 1 calc R
H16B H 0.2813 0.1613 0.0455 0.095 Uiso 1 1 calc R
H16C H 0.2740 0.1635 0.0930 0.095 Uiso 1 1 calc R
C20 C 0.1052(7) 0.6102(4) -0.03991(10) 0.0589(9) Uani 1 1 d .
H20 H 0.0984 0.6670 -0.0634 0.071 Uiso 1 1 calc R
C21 C 0.2806(7) 0.5201(4) -0.03311(10) 0.0614(10) Uani 1 1 d .
H21 H 0.3930 0.5156 -0.0520 0.074 Uiso 1 1 calc R
C22 C 0.2917(7) 0.4354(4) 0.00192(9) 0.0552(9) Uani 1 1 d .
H22 H 0.4120 0.3748 0.0064 0.066 Uiso 1 1 calc R
C12 C 0.1524(8) 0.9676(4) 0.15866(10) 0.0635(11) Uani 1 1 d .
H12 H 0.1209 1.0589 0.1702 0.076 Uiso 1 1 calc R
C6 C 0.3653(7) 0.4825(6) 0.23050(11) 0.0720(13) Uani 1 1 d .
H6 H 0.5015 0.4567 0.2407 0.086 Uiso 1 1 calc R
C13 C 0.3560(8) 0.9063(4) 0.16338(11) 0.0655(11) Uani 1 1 d .
H13 H 0.4623 0.9566 0.1780 0.079 Uiso 1 1 calc R
C4 C 0.0273(9) 0.6088(6) 0.23847(10) 0.0795(14) Uani 1 1 d .
H4 H -0.0624 0.6711 0.2535 0.095 Uiso 1 1 calc R
C11 C -0.0043(7) 0.8936(4) 0.13696(10) 0.0564(9) Uani 1 1 d .
H11 H -0.1405 0.9369 0.1331 0.068 Uiso 1 1 calc R
C5 C 0.2315(9) 0.5733(7) 0.25237(11) 0.0851(15) Uani 1 1 d .
H5 H 0.2796 0.6114 0.2770 0.102 Uiso 1 1 calc R

loop_
_atom_site_aniso_label
_atom_site_aniso_U_11
_atom_site_aniso_U_22
_atom_site_aniso_U_33
_atom_site_aniso_U_23
_atom_site_aniso_U_13
_atom_site_aniso_U_12
S1 0.0458(4) 0.0656(5) 0.0641(5) 0.0064(4) 0.0143(4) -0.0036(4)
O1 0.0471(12) 0.0645(14) 0.0511(12) -0.0037(11) 0.0172(11) 0.0003(13)
N1 0.0490(14) 0.0444(13) 0.0276(10) 0.0016(9) 0.0058(10) 0.0019(12)
C2 0.0444(16) 0.0531(16) 0.0313(12) 0.0111(12) 0.0077(12) 0.0095(15)
C8 0.0431(15) 0.0458(15) 0.0268(11) 0.0047(11) 0.0011(12) 0.0018(15)
C17 0.0500(17) 0.0420(15) 0.0324(12) -0.0030(11) 0.0002(12) -0.0001(14)
C7 0.0449(17) 0.081(2) 0.0384(14) 0.0114(15) 0.0061(14) 0.016(2)
C9 0.0470(16) 0.0418(14) 0.0263(11) 0.0022(10) 0.0042(11) -0.0013(13)
C10 0.0514(18) 0.0479(16) 0.0402(15) 0.0044(12) -0.0044(14) 0.0007(16)
C18 0.0485(18) 0.0592(18) 0.0413(14) -0.0088(14) -0.0012(14) 0.0040(17)
C1 0.0369(14) 0.0442(14) 0.0382(13) 0.0098(12) 0.0083(12) 0.0111(13)
C19 0.064(2) 0.0540(19) 0.0520(17) -0.0042(15) -0.0167(17) 0.0086(19)
C15 0.0609(19) 0.0435(15) 0.0333(13) -0.0016(12) 0.0060(14) -0.0049(16)
C14 0.0503(18) 0.066(2) 0.0440(15) -0.0031(15) -0.0061(14) -0.0033(19)
C3 0.059(2) 0.078(2) 0.0378(14) 0.0070(16) 0.0136(15) 0.023(2)
C16 0.099(3) 0.0462(17) 0.0452(15) 0.0016(14) 0.009(2) 0.016(2)
C20 0.080(3) 0.0562(19) 0.0402(15) 0.0040(14) -0.0068(17) -0.001(2)
C21 0.069(2) 0.074(2) 0.0406(15) 0.0067(16) 0.0106(17) 0.002(2)
C22 0.058(2) 0.066(2) 0.0413(15) 0.0045(15) 0.0065(16) 0.011(2)
C12 0.095(3) 0.0485(18) 0.0465(17) -0.0065(15) 0.008(2) 0.007(2)
C6 0.058(2) 0.114(4) 0.0439(17) 0.017(2) -0.0081(17) 0.008(3)
C13 0.080(3) 0.066(2) 0.0505(18) -0.0122(17) -0.0125(19) -0.012(2)
C4 0.099(3) 0.102(3) 0.0372(17) -0.004(2) 0.015(2) 0.033(3)
C11 0.067(2) 0.0487(17) 0.0533(18) 0.0022(16) 0.0028(18) 0.0125(18)
C5 0.102(3) 0.120(4) 0.0334(16) -0.002(2) -0.001(2) 0.012(4)

loop_
_atom_type_symbol
_atom_type_description
_atom_type_scat_dispersion_real
_atom_type_scat_dispersion_imag
_atom_type_scat_source
C C 0.0181 0.0091 'International Tables Vol C Tables 4.2.6.8 and 6.1.1.4'
H H 0.0000 0.0000 'International Tables Vol C Tables 4.2.6.8 and 6.1.1.4'
N N 0.0311 0.0180 'International Tables Vol C Tables 4.2.6.8 and 6.1.1.4'
O O 0.0492 0.0322 'International Tables Vol C Tables 4.2.6.8 and 6.1.1.4'
S S 0.3331 0.5567 'International Tables Vol C Tables 4.2.6.8 and 6.1.1.4'

loop_
_geom_angle_atom_site_label_1
_geom_angle_atom_site_label_2
_geom_angle_atom_site_label_3
_geom_angle
C1 N1 C8 122.9(2)
C1 N1 C15 119.6(3)
C8 N1 C15 117.2(2)
C7 C2 C3 119.4(3)
C7 C2 C1 119.5(3)
C3 C2 C1 121.1(3)
O1 C8 N1 120.7(3)
O1 C8 C9 121.3(3)
N1 C8 C9 117.8(3)
C22 C17 C18 118.5(3)
C22 C17 C15 122.1(3)
C18 C17 C15 119.3(3)
C2 C7 C6 119.2(3)
C2 C7 H7 120.4
C6 C7 H7 120.4
C10 C9 C14 119.5(3)
C10 C9 C8 121.5(3)
C14 C9 C8 118.9(3)
C9 C10 C11 119.4(3)
C9 C10 H10 120.3
C11 C10 H10 120.3
C19 C18 C17 120.5(3)
C19 C18 H18 119.7
C17 C18 H18 119.7
N1 C1 C2 116.5(3)
N1 C1 S1 124.4(2)
C2 C1 S1 119.0(2)
C20 C19 C18 120.3(3)
C20 C19 H19 119.8
C18 C19 H19 119.8
C16 C15 N1 109.7(3)
C16 C15 C17 116.3(3)
N1 C15 C17 110.6(2)
C16 C15 H15 106.6
N1 C15 H15 106.6
C17 C15 H15 106.6
C13 C14 C9 119.9(4)
C13 C14 H14 120.0
C9 C14 H14 120.0
C4 C3 C2 120.6(4)
C4 C3 H3 119.7
C2 C3 H3 119.7
C15 C16 H16A 109.5
C15 C16 H16B 109.5
H16A C16 H16B 109.5
C15 C16 H16C 109.5
H16A C16 H16C 109.5
H16B C16 H16C 109.5
C19 C20 C21 119.8(3)
C19 C20 H20 120.1
C21 C20 H20 120.1
C20 C21 C22 120.3(4)
C20 C21 H21 119.8
C22 C21 H21 119.8
C17 C22 C21 120.5(4)
C17 C22 H22 119.7
C21 C22 H22 119.7
C11 C12 C13 119.8(3)
C11 C12 H12 120.1
C13 C12 H12 120.1
C5 C6 C7 120.4(4)
C5 C6 H6 119.8
C7 C6 H6 119.8
C14 C13 C12 120.4(4)
C14 C13 H13 119.8
C12 C13 H13 119.8
C5 C4 C3 119.6(4)
C5 C4 H4 120.2
C3 C4 H4 120.2
C12 C11 C10 120.9(4)
C12 C11 H11 119.5
C10 C11 H11 119.5
C4 C5 C6 120.8(4)
C4 C5 H5 119.6
C6 C5 H5 119.6

loop_
_geom_bond_atom_site_label_1
_geom_bond_atom_site_label_2
_geom_bond_distance
S1 C1 1.648(3)
O1 C8 1.208(4)
N1 C1 1.371(4)
N1 C8 1.422(4)
N1 C15 1.509(3)
C2 C7 1.392(5)
C2 C3 1.386(5)
C2 C1 1.487(4)
C8 C9 1.487(4)
C17 C22 1.386(5)
C17 C18 1.385(5)
C17 C15 1.517(4)
C7 C6 1.404(5)
C7 H7 0.9300
C9 C10 1.396(5)
C9 C14 1.387(5)
C10 C11 1.378(4)
C10 H10 0.9300
C18 C19 1.387(5)
C18 H18 0.9300
C19 C20 1.371(5)
C19 H19 0.9300
C15 C16 1.513(5)
C15 H15 0.9800
C14 C13 1.382(5)
C14 H14 0.9300
C3 C4 1.390(6)
C3 H3 0.9300
C16 H16A 0.9600
C16 H16B 0.9600
C16 H16C 0.9600
C20 C21 1.367(5)
C20 H20 0.9300
C21 C22 1.389(5)
C21 H21 0.9300
C22 H22 0.9300
C12 C11 1.372(6)
C12 C13 1.374(6)
C12 H12 0.9300
C6 C5 1.367(6)
C6 H6 0.9300
C13 H13 0.9300
C4 C5 1.371(7)
C4 H4 0.9300
C11 H11 0.9300
C5 H5 0.9300

loop_
_geom_torsion_atom_site_label_1
_geom_torsion_atom_site_label_2
_geom_torsion_atom_site_label_3
_geom_torsion_atom_site_label_4
_geom_torsion
C1 N1 C8 O1 141.6(3)
C15 N1 C8 O1 -33.4(4)
C1 N1 C8 C9 -43.7(4)
C15 N1 C8 C9 141.3(3)
C3 C2 C7 C6 -0.4(5)
C1 C2 C7 C6 -178.5(3)
O1 C8 C9 C10 134.8(3)
N1 C8 C9 C10 -39.9(3)
O1 C8 C9 C14 -41.2(4)
N1 C8 C9 C14 144.1(3)
C14 C9 C10 C11 0.5(4)
C8 C9 C10 C11 -175.5(3)
C22 C17 C18 C19 -0.9(5)
C15 C17 C18 C19 -177.7(3)
C8 N1 C1 C2 -14.9(4)
C15 N1 C1 C2 159.9(3)
C8 N1 C1 S1 170.3(2)
C15 N1 C1 S1 -14.8(4)
C7 C2 C1 N1 -58.4(4)
C3 C2 C1 N1 123.5(3)
C7 C2 C1 S1 116.7(3)
C3 C2 C1 S1 -61.4(4)
C17 C18 C19 C20 1.1(5)
C1 N1 C15 C16 -92.3(3)
C8 N1 C15 C16 82.8(3)
C1 N1 C15 C17 138.1(3)
C8 N1 C15 C17 -46.7(4)
C22 C17 C15 C16 -10.7(5)
C18 C17 C15 C16 166.0(3)
C22 C17 C15 N1 115.3(3)
C18 C17 C15 N1 -68.0(4)
C10 C9 C14 C13 1.3(5)
C8 C9 C14 C13 177.4(3)
C7 C2 C3 C4 2.9(6)
C1 C2 C3 C4 -179.0(3)
C18 C19 C20 C21 -0.6(6)
C19 C20 C21 C22 -0.2(6)
C18 C17 C22 C21 0.1(5)
C15 C17 C22 C21 176.9(3)
C20 C21 C22 C17 0.4(6)
C2 C7 C6 C5 -2.1(6)
C9 C14 C13 C12 -1.5(5)
C11 C12 C13 C14 -0.1(6)
C2 C3 C4 C5 -2.9(7)
C13 C12 C11 C10 1.9(6)
C9 C10 C11 C12 -2.1(5)
C3 C4 C5 C6 0.4(8)
C7 C6 C5 C4 2.2(8)

loop_
_cod_related_entry_id
_cod_related_entry_database
_cod_related_entry_code
1 ChemSpider 21198187
